data_7216198
loop_
_publ_author_name
'Pas\'an, Jorge'
'Sanchiz, Joaqu\'in'
'Fabelo, \'Oscar'
'Ca\~nadillas-Delgado, Laura'
'D\'eniz, Mariadel'
'D\'iaz-Gallifa, Pau'
'Mart\'inez-Benito, Carla'
'Lloret, Francesc'
'Julve, Miguel'
'Ruiz-P\'erez, Catalina'

_publ_section_title
;
 Influence of the coligand in the magnetic properties of a series of
 copper(ii)--phenylmalonate complexes
;
_journal_issue 35
_journal_name_full CrystEngComm
_journal_page_first 8106
_journal_paper_doi 10.1039/C4CE00834K
_journal_volume 16
_journal_year 2014
_chemical_formula_sum 'C13 H10 Cu N2 O4'
_chemical_formula_weight 321.77
_chemical_name_systematic
;
 ?
;
_space_group_crystal_system monoclinic
_space_group_IT_number 14
_space_group_name_Hall '-P 2yn'
_space_group_name_H-M_alt 'P 1 21/n 1'
_symmetry_space_group_name_Hall '-P 2yn'
_symmetry_space_group_name_H-M 'P 1 21/n 1'
_atom_sites_solution_hydrogens geom
_audit_creation_method SHELXL-97
_cell_angle_alpha 90
_cell_angle_beta 91.808(8)
_cell_angle_gamma 90
_cell_formula_units_Z 4
_cell_length_a 7.019(3)
_cell_length_b 28.604(3)
_cell_length_c 5.964(3)
_cell_measurement_temperature 293(2)
_cell_volume 1196.8(8)
_computing_cell_refinement 'Dirax/lsq (Duisenberg & Schreurs, 1989-2000)'
_computing_data_collection 'Collect (Nonius BV, 1997-2000)'
_computing_data_reduction 'EvalCCD (Duisenberg & Schreurs 1990-2000)'
_computing_molecular_graphics CRYSTALMAKER
_computing_publication_material 'PARST97 (Nardelli, 1997)'
_computing_structure_refinement 'SHELXL-97 (Sheldrick, 1997)'
_computing_structure_solution 'SHELXS-97 (Sheldrick, 1997)'
_diffrn_ambient_temperature 293(2)
_diffrn_detector 'CCD plate'
_diffrn_detector_area_resol_mean 9
_diffrn_measured_fraction_theta_full 0.983
_diffrn_measured_fraction_theta_max 0.982
_diffrn_measurement_device '95mm CCD camera on \k-goniostat'
_diffrn_measurement_device_type KappaCCD
_diffrn_measurement_method 'CCD rotation images, thick slices'
_diffrn_radiation_monochromator 'horizonally mounted graphite crystal'
_diffrn_radiation_probe x-ray
_diffrn_radiation_source 'fine-focus sealed tube'
_diffrn_radiation_type MoK\a
_diffrn_radiation_wavelength 0.71073
_diffrn_reflns_av_R_equivalents 0.0753
_diffrn_reflns_av_unetI/netI 0.0542
_diffrn_reflns_Laue_measured_fraction_full 0.983
_diffrn_reflns_Laue_measured_fraction_max 0.982
_diffrn_reflns_limit_h_max 9
_diffrn_reflns_limit_h_min -9
_diffrn_reflns_limit_k_max 36
_diffrn_reflns_limit_k_min -36
_diffrn_reflns_limit_l_max 7
_diffrn_reflns_limit_l_min -7
_diffrn_reflns_number 12331
_diffrn_reflns_point_group_measured_fraction_full 0.983
_diffrn_reflns_point_group_measured_fraction_max 0.982
_diffrn_reflns_theta_full 25.242
_diffrn_reflns_theta_max 27.517
_diffrn_reflns_theta_min 6.405
_diffrn_source 'Enraf Nonius FR590'
_exptl_absorpt_coefficient_mu 1.840
_exptl_absorpt_correction_T_max 0.71
_exptl_absorpt_correction_T_min 0.49
_exptl_absorpt_correction_type empirical
_exptl_absorpt_process_details
;
SADABS: Area-Detector Absorption Correction; 
Siemens Industrial Automation, Inc.: Madison, WI, 1996.
;
_exptl_crystal_colour Blue
_exptl_crystal_density_diffrn 1.786
_exptl_crystal_description Irregular
_exptl_crystal_F_000 652
_exptl_crystal_size_max 0.4
_exptl_crystal_size_mid 0.32
_exptl_crystal_size_min 0.2
_refine_diff_density_max 1.843
_refine_diff_density_min -0.953
_refine_diff_density_rms 0.131
_refine_ls_extinction_method none
_refine_ls_goodness_of_fit_ref 1.214
_refine_ls_hydrogen_treatment constr
_refine_ls_matrix_type full
_refine_ls_number_parameters 181
_refine_ls_number_reflns 2694
_refine_ls_number_restraints 0
_refine_ls_restrained_S_all 1.214
_refine_ls_R_factor_all 0.0742
_refine_ls_R_factor_gt 0.0600
_refine_ls_shift/su_max 0.001
_refine_ls_shift/su_mean 0.000
_refine_ls_structure_factor_coef Fsqd
_refine_ls_weighting_details 'w=1/[\s^2^(Fo^2^)+(0.0054P)^2^+8.3740P] where P=(Fo^2^+2Fc^2^)/3'
_refine_ls_weighting_scheme calc
_refine_ls_wR_factor_gt 0.1280
_refine_ls_wR_factor_ref 0.1327
_reflns_Friedel_coverage 0.000
_reflns_number_gt 2240
_reflns_number_total 2694
_reflns_threshold_expression 'I > 2\s(I)'
_cod_data_source_file c4ce00834k2.cif
_cod_data_source_block compound_2
_cod_depositor_comments 'Adding full bibliography for 7216198--7216203.cif.'
_cod_database_code 7216198
_shelx_space_group_comment
;
The symmetry employed for this shelxl refinement is uniquely defined
by the following loop, which should always be used as a source of
symmetry information in preference to the above space-group names.
They are only intended as comments.
;

loop_
_space_group_symop_operation_xyz
'x, y, z'
'-x+1/2, y+1/2, -z+1/2'
'-x, -y, -z'
'x-1/2, -y-1/2, z-1/2'

loop_
_atom_site_label
_atom_site_type_symbol
_atom_site_fract_x
_atom_site_fract_y
_atom_site_fract_z
_atom_site_U_iso_or_equiv
_atom_site_adp_type
_atom_site_occupancy
_atom_site_site_symmetry_order
_atom_site_calc_flag
_atom_site_refinement_flags_posn
_atom_site_refinement_flags_adp
C1 C 0.5540(6) 0.21362(17) -0.0011(7) 0.0098(8) Uani 1 1 d . .
C2 C 0.3701(6) 0.18991(16) -0.0979(7) 0.0089(9) Uani 1 1 d . .
H2 H 0.3663 0.1957 -0.2600 0.011 Uiso 1 1 calc R U
C3 C 0.1966(6) 0.21567(17) -0.0013(7) 0.0104(9) Uani 1 1 d . .
C4 C 0.3597(6) 0.13757(16) -0.0667(8) 0.0114(9) Uani 1 1 d . .
C5 C 0.4033(6) 0.11613(18) 0.1399(8) 0.0157(10) Uani 1 1 d . .
H5 H 0.4455 0.1342 0.2612 0.019 Uiso 1 1 calc R U
C6 C 0.3842(7) 0.06835(18) 0.1650(8) 0.0166(10) Uani 1 1 d . .
H6 H 0.4143 0.0544 0.3026 0.020 Uiso 1 1 calc R U
C7 C 0.3203(7) 0.04103(18) -0.0144(9) 0.0190(11) Uani 1 1 d . .
H7 H 0.3060 0.0089 0.0028 0.023 Uiso 1 1 calc R U
C8 C 0.2780(7) 0.06189(18) -0.2183(9) 0.0171(10) Uani 1 1 d . .
H8 H 0.2361 0.0437 -0.3394 0.021 Uiso 1 1 calc R U
C9 C 0.2977(6) 0.10984(18) -0.2438(8) 0.0146(10) Uani 1 1 d . .
H9 H 0.2687 0.1235 -0.3822 0.018 Uiso 1 1 calc R U
C10 C 0.3026(7) 0.37239(18) 0.1385(8) 0.0163(10) Uani 1 1 d . .
H10 H 0.2714 0.3485 0.2367 0.020 Uiso 1 1 calc R U
C11 C 0.2700(7) 0.41813(19) 0.1993(9) 0.0182(10) Uani 1 1 d . .
H11 H 0.2142 0.4240 0.3358 0.022 Uiso 1 1 calc R U
C12 C 0.3945(7) 0.44301(18) -0.1258(9) 0.0163(10) Uani 1 1 d . .
H12 H 0.4306 0.4669 -0.2212 0.020 Uiso 1 1 calc R U
C13 C 0.4234(6) 0.39755(18) -0.1892(8) 0.0144(10) Uani 1 1 d . .
H13 H 0.4761 0.3917 -0.3275 0.017 Uiso 1 1 calc R U
Cu1 Cu 0.37898(7) 0.28923(2) -0.20659(10) 0.00936(17) Uani 1 1 d . .
N1 N 0.3785(5) 0.36132(14) -0.0592(7) 0.0120(8) Uani 1 1 d . .
N2 N 0.3153(6) 0.45420(15) 0.0701(7) 0.0193(9) Uani 1 1 d . .
O1 O 0.6780(4) 0.18737(12) 0.0887(5) 0.0123(7) Uani 1 1 d . .
O2 O 0.5719(4) 0.25688(12) -0.0210(6) 0.0123(7) Uani 1 1 d . .
O3 O 0.0771(4) 0.19046(12) 0.0925(6) 0.0133(7) Uani 1 1 d . .
O4 O 0.1844(4) 0.25912(11) -0.0226(5) 0.0116(7) Uani 1 1 d . .

loop_
_atom_site_aniso_label
_atom_site_aniso_U_11
_atom_site_aniso_U_22
_atom_site_aniso_U_33
_atom_site_aniso_U_23
_atom_site_aniso_U_13
_atom_site_aniso_U_12
C1 0.0083(19) 0.018(2) 0.0035(19) -0.0016(18) 0.0036(15) 0.0005(18)
C2 0.0048(19) 0.018(2) 0.004(2) -0.0021(17) 0.0017(15) 0.0009(17)
C3 0.0057(19) 0.020(2) 0.0049(19) -0.0013(18) -0.0044(15) 0.0004(18)
C4 0.006(2) 0.016(2) 0.012(2) -0.0005(18) 0.0015(16) -0.0005(17)
C5 0.007(2) 0.024(3) 0.016(2) -0.003(2) -0.0001(18) 0.0013(18)
C6 0.009(2) 0.025(3) 0.016(3) 0.005(2) 0.0018(18) 0.0034(19)
C7 0.010(2) 0.017(2) 0.030(3) -0.001(2) 0.003(2) 0.0010(19)
C8 0.010(2) 0.021(3) 0.021(3) -0.005(2) -0.0013(19) 0.0005(19)
C9 0.009(2) 0.022(3) 0.013(2) 0.0016(19) 0.0002(17) 0.0015(19)
C10 0.010(2) 0.023(3) 0.017(3) 0.000(2) 0.0013(18) -0.0040(19)
C11 0.011(2) 0.026(3) 0.018(3) -0.006(2) 0.0015(18) -0.002(2)
C12 0.015(2) 0.017(2) 0.017(2) 0.0023(19) 0.0002(19) -0.0007(19)
C13 0.008(2) 0.023(3) 0.012(2) 0.0011(19) -0.0029(17) -0.0009(18)
Cu1 0.0052(2) 0.0139(3) 0.0089(3) 0.0012(2) 0.00007(18) 0.0000(2)
N1 0.0061(17) 0.018(2) 0.011(2) -0.0002(16) -0.0005(14) -0.0009(15)
N2 0.016(2) 0.022(2) 0.020(2) -0.0053(18) 0.0003(17) -0.0009(18)
O1 0.0079(15) 0.0184(17) 0.0106(16) -0.0010(13) -0.0003(12) 0.0021(13)
O2 0.0078(15) 0.0175(17) 0.0115(16) 0.0022(13) -0.0029(12) 0.0003(13)
O3 0.0074(15) 0.0169(17) 0.0159(17) -0.0016(14) 0.0029(13) -0.0016(13)
O4 0.0096(15) 0.0162(17) 0.0092(16) 0.0015(13) 0.0023(12) 0.0014(13)

loop_
_atom_type_symbol
_atom_type_description
_atom_type_scat_dispersion_real
_atom_type_scat_dispersion_imag
_atom_type_scat_source
C C 0.0033 0.0016 'International Tables Vol C Tables 4.2.6.8 and 6.1.1.4'
H H 0.0000 0.0000 'International Tables Vol C Tables 4.2.6.8 and 6.1.1.4'
Cu Cu 0.3201 1.2651 'International Tables Vol C Tables 4.2.6.8 and 6.1.1.4'
N N 0.0061 0.0033 'International Tables Vol C Tables 4.2.6.8 and 6.1.1.4'
O O 0.0106 0.0060 'International Tables Vol C Tables 4.2.6.8 and 6.1.1.4'

loop_
_geom_angle_atom_site_label_1
_geom_angle_atom_site_label_2
_geom_angle_atom_site_label_3
_geom_angle
_geom_angle_site_symmetry_1
_geom_angle_site_symmetry_3
O2 C1 O1 124.2(4) . .
O2 C1 C2 118.8(4) . .
O1 C1 C2 117.0(4) . .
C4 C2 C3 112.6(4) . .
C4 C2 C1 115.4(4) . .
C3 C2 C1 107.9(3) . .
O3 C3 O4 124.9(4) . .
O3 C3 C2 116.0(4) . .
O4 C3 C2 119.1(4) . .
C9 C4 C5 118.4(4) . .
C9 C4 C2 119.4(4) . .
C5 C4 C2 122.1(4) . .
C6 C5 C4 120.6(5) . .
C5 C6 C7 120.2(5) . .
C8 C7 C6 119.5(5) . .
C7 C8 C9 120.3(5) . .
C4 C9 C8 121.0(5) . .
N1 C10 C11 121.8(5) . .
N2 C11 C10 122.5(5) . .
N2 C12 C13 122.2(5) . .
N1 C13 C12 122.4(5) . .
O3 Cu1 O1 91.64(14) 4_665 4_565
O3 Cu1 O2 89.68(14) 4_665 .
O1 Cu1 O2 171.64(14) 4_565 .
O3 Cu1 O4 171.29(14) 4_665 .
O1 Cu1 O4 89.89(14) 4_565 .
O2 Cu1 O4 87.59(14) . .
O3 Cu1 N1 88.67(14) 4_665 .
O1 Cu1 N1 85.41(14) 4_565 .
O2 Cu1 N1 102.88(14) . .
O4 Cu1 N1 100.00(14) . .
C13 N1 C10 115.6(4) . .
C13 N1 Cu1 118.8(3) . .
C10 N1 Cu1 124.4(3) . .
C11 N2 C12 115.5(4) . .
C1 O1 Cu1 122.6(3) . 4_666
C1 O2 Cu1 116.9(3) . .
C3 O3 Cu1 127.1(3) . 4_566
C3 O4 Cu1 116.3(3) . .

loop_
_geom_bond_atom_site_label_1
_geom_bond_atom_site_label_2
_geom_bond_distance
_geom_bond_site_symmetry_2
C1 O2 1.250(6) .
C1 O1 1.256(6) .
C1 C2 1.554(6) .
C2 C4 1.511(6) .
C2 C3 1.549(6) .
C3 O3 1.252(6) .
C3 O4 1.252(6) .
C4 C9 1.380(7) .
C4 C5 1.402(7) .
C5 C6 1.382(7) .
C6 C7 1.388(7) .
C7 C8 1.378(7) .
C8 C9 1.387(7) .
C10 N1 1.347(6) .
C10 C11 1.379(7) .
C11 N2 1.332(7) .
C12 N2 1.348(7) .
C12 C13 1.371(7) .
C13 N1 1.338(6) .
Cu1 O3 1.953(3) 4_665
Cu1 O1 1.954(3) 4_565
Cu1 O2 1.955(3) .
Cu1 O4 1.976(3) .
Cu1 N1 2.242(4) .
O1 Cu1 1.955(3) 4_666
O3 Cu1 1.953(3) 4_566
